data_1526030
loop_
_publ_author_name
'Mohana-Rao, J.K.'

_publ_section_title
;
 Room-temperature crystal structure of the ferroelectric sodium
 trideuteroselenite
;
_journal_name_full Kristallografiya
_journal_page_first 494
_journal_page_last 501
_journal_volume 17
_journal_year 1972
_chemical_formula_sum 'D3 Na O6 Se2'
_chemical_name_systematic 'Na D3 (Se O3)2'
_space_group_IT_number 14
_symmetry_space_group_name_Hall '-P 2ybc'
_symmetry_space_group_name_H-M 'P 1 21/c 1'
_cell_angle_alpha 90
_cell_angle_beta 118.4
_cell_angle_gamma 90
_cell_formula_units_Z 2
_cell_length_a 5.787
_cell_length_b 4.844
_cell_length_c 11.794
_cell_volume 290.822
_citation_journal_id_ASTM KRISAJ
_cod_data_source_file Mohana-Rao_KRISAJ_1972_1615.cif
_cod_data_source_block D3Na1O6Se2
_cod_original_cell_volume 290.8224
_cod_original_formula_sum 'D3 Na1 O6 Se2'
_cod_database_code 1526030

loop_
_symmetry_equiv_pos_as_xyz
x,y,z
-x,y+1/2,-z+1/2
-x,-y,-z
x,-y-1/2,z-1/2

loop_
_atom_site_label
_atom_site_type_symbol
_atom_site_fract_x
_atom_site_fract_y
_atom_site_fract_z
_atom_site_occupancy
_atom_site_U_iso_or_equiv
O1 O-2 0.181 0.195 0.054 1 0.0
Na1 Na+1 0.5 0 0 1 0.0
Se1 Se+4 0.1628 0.3864 0.1674 1 0.0
O2 O-2 -0.142 0.291 0.144 1 0.0
O3 O-2 0.355 0.213 0.305 1 0.0
